data_1551875
loop_
_publ_author_name
'Stefan Michlik'
'Rhett Kempe'

_publ_section_title
;
 A sustainable catalytic pyrrole synthesis
;
_journal_name_full 'Nature Chemistry'
_journal_page_first 140
_journal_page_last 144
_journal_paper_doi 10.1038/nchem.1547
_journal_volume 5
_journal_year 2013
_chemical_formula_sum 'C29 H46 Ir N5 P2'
_chemical_formula_weight 718.85
_space_group_IT_number 43
_space_group_name_Hall 'F 2 -2d'
_space_group_name_H-M_alt 'F d d 2'
_symmetry_cell_setting orthorhombic
_symmetry_space_group_name_H-M 'F d d 2'
_atom_sites_solution_hydrogens geom
_atom_sites_solution_primary direct
_atom_sites_solution_secondary difmap
_cell_angle_alpha 90.00
_cell_angle_beta 90.00
_cell_angle_gamma 90.00
_cell_formula_units_Z 16
_cell_length_a 19.8530(11)
_cell_length_b 42.232(2)
_cell_length_c 14.7820(12)
_cell_measurement_reflns_used 22085
_cell_measurement_temperature 133(2)
_cell_volume 12393.7(14)
_computing_cell_refinement X-AREA-STOE
_computing_data_collection X-AREA-STOE
_computing_data_reduction X-RED32
_computing_structure_refinement 'SHELXL-97 (Sheldrick, 2008)'
_computing_structure_solution SIR-97
_diffrn_ambient_temperature 133(2)
_diffrn_measured_fraction_theta_full 0.988
_diffrn_measured_fraction_theta_max 0.988
_diffrn_measurement_device_type STOE-IPDSII
_diffrn_measurement_method Omega-Scan
_diffrn_radiation_monochromator graphite
_diffrn_radiation_source 'fine-focus sealed tube'
_diffrn_radiation_type MoK\a
_diffrn_radiation_wavelength 0.71069
_diffrn_reflns_av_R_equivalents 0.1141
_diffrn_reflns_av_sigmaI/netI 0.0946
_diffrn_reflns_limit_h_max 23
_diffrn_reflns_limit_h_min -23
_diffrn_reflns_limit_k_max 49
_diffrn_reflns_limit_k_min -49
_diffrn_reflns_limit_l_max 17
_diffrn_reflns_limit_l_min -17
_diffrn_reflns_number 19287
_diffrn_reflns_theta_full 24.73
_diffrn_reflns_theta_max 24.73
_diffrn_reflns_theta_min 1.78
_exptl_absorpt_coefficient_mu 4.438
_exptl_absorpt_correction_T_max 0.2351
_exptl_absorpt_correction_T_min 0.1283
_exptl_absorpt_correction_type numerical
_exptl_crystal_colour red
_exptl_crystal_density_diffrn 1.541
_exptl_crystal_density_method 'not measured'
_exptl_crystal_description block
_exptl_crystal_F_000 5792
_exptl_crystal_size_max 0.28
_exptl_crystal_size_mid 0.19
_exptl_crystal_size_min 0.17
_refine_diff_density_max 2.759
_refine_diff_density_min -0.805
_refine_diff_density_rms 0.177
_refine_ls_abs_structure_details 'Flack H D (1983), Acta Cryst. A39, 876-881'
_refine_ls_abs_structure_Flack 0.014(17)
_refine_ls_extinction_method none
_refine_ls_goodness_of_fit_ref 0.980
_refine_ls_hydrogen_treatment constr
_refine_ls_matrix_type full
_refine_ls_number_parameters 318
_refine_ls_number_reflns 5231
_refine_ls_number_restraints 4
_refine_ls_restrained_S_all 0.980
_refine_ls_R_factor_all 0.0810
_refine_ls_R_factor_gt 0.0641
_refine_ls_shift/su_max 0.001
_refine_ls_shift/su_mean 0.000
_refine_ls_structure_factor_coef Fsqd
_refine_ls_weighting_details 'calc w=1/[\s^2^(Fo^2^)+(0.0846P)^2^+0.0000P] where P=(Fo^2^+2Fc^2^)/3'
_refine_ls_weighting_scheme calc
_refine_ls_wR_factor_gt 0.1434
_refine_ls_wR_factor_ref 0.1499
_reflns_number_gt 3973
_reflns_number_total 5231
_reflns_threshold_expression >2\s(I)
_cod_data_source_file nchem.1547-s2.cif
_cod_data_source_block t257ofma1
_cod_original_sg_symbol_H-M Fdd2
_cod_database_code 1551875
_cell_measurement_2theta_min 3.56
_cell_measurement_2theta_max 45.95

loop_
_symmetry_equiv_pos_as_xyz
'x, y, z'
'-x, -y, z'
'-x+1/4, y+1/4, z+1/4'
'x+1/4, -y+1/4, z+1/4'
'x, y+1/2, z+1/2'
'-x, -y+1/2, z+1/2'
'-x+1/4, y+3/4, z+3/4'
'x+1/4, -y+3/4, z+3/4'
'x+1/2, y, z+1/2'
'-x+1/2, -y, z+1/2'
'-x+3/4, y+1/4, z+3/4'
'x+3/4, -y+1/4, z+3/4'
'x+1/2, y+1/2, z'
'-x+1/2, -y+1/2, z'
'-x+3/4, y+3/4, z+1/4'
'x+3/4, -y+3/4, z+1/4'

loop_
_atom_site_label
_atom_site_type_symbol
_atom_site_fract_x
_atom_site_fract_y
_atom_site_fract_z
_atom_site_U_iso_or_equiv
_atom_site_adp_type
_atom_site_occupancy
_atom_site_symmetry_multiplicity
_atom_site_calc_flag
_atom_site_refinement_flags
_atom_site_disorder_assembly
_atom_site_disorder_group
Ir1 Ir 0.53224(3) 0.218670(14) 0.95948(4) 0.04982(18) Uani 1 1 d . . .
P1 P 0.6362(2) 0.19443(9) 0.9383(2) 0.0486(9) Uani 1 1 d . . .
P2 P 0.45130(18) 0.25714(9) 0.9615(4) 0.0572(10) Uani 1 1 d . . .
N1 N 0.5797(6) 0.3074(3) 0.8350(9) 0.050(3) Uani 1 1 d . . .
N2 N 0.6776(6) 0.2748(3) 0.8203(8) 0.045(3) Uani 1 1 d . . .
N3 N 0.5774(6) 0.2527(4) 0.8955(8) 0.062(4) Uani 1 1 d . . .
N4 N 0.6755(6) 0.2242(3) 0.8796(8) 0.049(3) Uani 1 1 d . . .
H1N H 0.7167 0.2210 0.8595 0.058 Uiso 1 1 calc R . .
N5 N 0.4842(7) 0.2877(3) 0.9047(10) 0.064(4) Uani 1 1 d . . .
C1 C 0.4587(9) 0.1830(4) 0.9842(11) 0.060(3) Uani 1 1 d . . .
H1 H 0.4118 0.1916 0.9846 0.072 Uiso 1 1 calc R . .
C2 C 0.4931(9) 0.1892(4) 1.0643(12) 0.060(3) Uani 1 1 d . . .
H2 H 0.4648 0.2015 1.1077 0.072 Uiso 1 1 calc R . .
C3 C 0.5354(9) 0.1651(4) 1.1118(12) 0.066(3) Uani 1 1 d . . .
H3A H 0.5653 0.1761 1.1551 0.079 Uiso 1 1 calc R . .
H3B H 0.5643 0.1544 1.0667 0.079 Uiso 1 1 calc R . .
C4 C 0.4951(11) 0.1399(4) 1.1631(13) 0.077(4) Uani 1 1 d D . .
H4A H 0.5157 0.1367 1.2234 0.092 Uiso 1 1 calc R . .
H4B H 0.4486 0.1477 1.1725 0.092 Uiso 1 1 calc R . .
C5 C 0.4924(18) 0.1082(5) 1.1134(17) 0.141(9) Uani 1 1 d D . .
H5 H 0.5150 0.0906 1.1391 0.169 Uiso 1 1 calc R . .
C6 C 0.4574(15) 0.1041(6) 1.0302(18) 0.141(9) Uani 1 1 d D . .
H6 H 0.4614 0.0836 1.0043 0.169 Uiso 1 1 calc R . .
C7 C 0.4148(10) 0.1272(4) 0.9763(13) 0.077(4) Uani 1 1 d D . .
H7A H 0.3821 0.1380 1.0164 0.092 Uiso 1 1 calc R . .
H7B H 0.3895 0.1159 0.9284 0.092 Uiso 1 1 calc R . .
C8 C 0.4644(9) 0.1520(4) 0.9331(11) 0.066(3) Uani 1 1 d . . .
H8A H 0.5112 0.1440 0.9365 0.079 Uiso 1 1 calc R . .
H8B H 0.4529 0.1553 0.8686 0.079 Uiso 1 1 calc R . .
C9 C 0.5482(7) 0.2824(4) 0.8758(10) 0.050(4) Uani 1 1 d . . .
C10 C 0.6435(8) 0.3017(3) 0.8063(9) 0.048(4) Uani 1 1 d . . .
C11 C 0.6760(8) 0.3272(4) 0.7583(11) 0.054(4) Uani 1 1 d . . .
C12 C 0.6648(8) 0.3581(4) 0.7817(11) 0.054(4) Uani 1 1 d . . .
H12 H 0.6355 0.3630 0.8306 0.065 Uiso 1 1 calc R . .
C13 C 0.6959(8) 0.3823(4) 0.7347(11) 0.058(4) Uani 1 1 d . . .
H13 H 0.6885 0.4037 0.7523 0.070 Uiso 1 1 calc R . .
C14 C 0.7375(9) 0.3758(5) 0.6628(14) 0.071(5) Uani 1 1 d . . .
H14 H 0.7568 0.3927 0.6292 0.085 Uiso 1 1 calc R . .
C15 C 0.7516(8) 0.3441(4) 0.6384(11) 0.057(4) Uani 1 1 d . . .
H15 H 0.7812 0.3394 0.5896 0.068 Uiso 1 1 calc R . .
C16 C 0.7221(8) 0.3206(4) 0.6859(10) 0.056(4) Uani 1 1 d . . .
H16 H 0.7321 0.2992 0.6712 0.068 Uiso 1 1 calc R . .
C17 C 0.6463(7) 0.2517(3) 0.8634(9) 0.043(3) Uani 1 1 d . . .
C18 C 0.6799(10) 0.2193(4) 1.0952(14) 0.067(5) Uani 1 1 d . . .
H18A H 0.7043 0.2170 1.1524 0.101 Uiso 1 1 calc R . .
H18B H 0.6317 0.2217 1.1075 0.101 Uiso 1 1 calc R . .
H18C H 0.6964 0.2381 1.0632 0.101 Uiso 1 1 calc R . .
C19 C 0.7673(9) 0.1852(4) 1.0167(12) 0.066(5) Uani 1 1 d . . .
H19A H 0.7840 0.2024 0.9784 0.099 Uiso 1 1 calc R . .
H19B H 0.7730 0.1649 0.9851 0.099 Uiso 1 1 calc R . .
H19C H 0.7928 0.1848 1.0734 0.099 Uiso 1 1 calc R . .
C20 C 0.6117(9) 0.1606(5) 0.7832(13) 0.069(5) Uani 1 1 d . . .
H20A H 0.6190 0.1410 0.7490 0.104 Uiso 1 1 calc R . .
H20B H 0.6234 0.1788 0.7453 0.104 Uiso 1 1 calc R . .
H20C H 0.5643 0.1620 0.8011 0.104 Uiso 1 1 calc R . .
C21 C 0.3869(12) 0.2359(6) 0.8051(14) 0.093(7) Uani 1 1 d . . .
H21A H 0.3460 0.2272 0.7775 0.140 Uiso 1 1 calc R . .
H21B H 0.4202 0.2190 0.8125 0.140 Uiso 1 1 calc R . .
H21C H 0.4055 0.2525 0.7659 0.140 Uiso 1 1 calc R . .
C22 C 0.6525(9) 0.1278(4) 0.9120(12) 0.066(4) Uani 1 1 d . . .
H22A H 0.6069 0.1241 0.9351 0.098 Uiso 1 1 calc R . .
H22B H 0.6848 0.1268 0.9621 0.098 Uiso 1 1 calc R . .
H22C H 0.6637 0.1115 0.8672 0.098 Uiso 1 1 calc R . .
C23 C 0.3259(10) 0.2795(5) 0.8941(16) 0.090(7) Uani 1 1 d . . .
H23A H 0.2886 0.2757 0.8520 0.136 Uiso 1 1 calc R . .
H23B H 0.3529 0.2974 0.8725 0.136 Uiso 1 1 calc R . .
H23C H 0.3078 0.2844 0.9542 0.136 Uiso 1 1 calc R . .
C24 C 0.3734(11) 0.2565(5) 1.1188(14) 0.081(6) Uani 1 1 d . . .
H24A H 0.3878 0.2344 1.1247 0.122 Uiso 1 1 calc R . .
H24B H 0.3313 0.2574 1.0845 0.122 Uiso 1 1 calc R . .
H24C H 0.3664 0.2656 1.1790 0.122 Uiso 1 1 calc R . .
C25 C 0.4898(11) 0.2803(6) 1.1263(14) 0.087(6) Uani 1 1 d . . .
H25A H 0.5221 0.2936 1.0937 0.131 Uiso 1 1 calc R . .
H25B H 0.5106 0.2597 1.1393 0.131 Uiso 1 1 calc R . .
H25C H 0.4771 0.2906 1.1831 0.131 Uiso 1 1 calc R . .
C26 C 0.4280(9) 0.2754(5) 1.0689(12) 0.065(5) Uani 1 1 d . . .
H26 H 0.4090 0.2968 1.0551 0.078 Uiso 1 1 calc R . .
C27 C 0.6910(8) 0.1906(4) 1.0377(9) 0.047(3) Uani 1 1 d . . .
H27 H 0.6749 0.1718 1.0730 0.056 Uiso 1 1 calc R . .
C28 C 0.3694(9) 0.2503(5) 0.8997(12) 0.071(5) Uani 1 1 d . . .
H28 H 0.3436 0.2339 0.9341 0.086 Uiso 1 1 calc R . .
C29 C 0.6560(8) 0.1605(4) 0.8676(9) 0.049(4) Uani 1 1 d . . .
H29 H 0.7034 0.1634 0.8464 0.058 Uiso 1 1 calc R . .

loop_
_atom_site_aniso_label
_atom_site_aniso_U_11
_atom_site_aniso_U_22
_atom_site_aniso_U_33
_atom_site_aniso_U_23
_atom_site_aniso_U_13
_atom_site_aniso_U_12
Ir1 0.0451(3) 0.0567(3) 0.0476(3) 0.0048(3) 0.0019(3) 0.0001(3)
P1 0.049(2) 0.056(2) 0.042(2) 0.0055(16) 0.0001(16) 0.0024(17)
P2 0.052(2) 0.063(2) 0.056(2) 0.014(3) 0.008(3) 0.0036(17)
N1 0.040(7) 0.046(7) 0.065(8) 0.005(6) 0.000(6) 0.009(6)
N2 0.042(7) 0.039(7) 0.054(7) -0.001(5) 0.001(6) -0.007(5)
N3 0.048(7) 0.088(10) 0.050(7) -0.039(7) -0.009(6) 0.025(7)
N4 0.044(7) 0.057(8) 0.046(7) -0.008(6) 0.002(6) 0.003(6)
N5 0.060(9) 0.071(10) 0.061(9) 0.006(7) 0.005(7) 0.006(7)
C1 0.071(8) 0.042(6) 0.068(8) -0.004(5) -0.007(6) 0.010(6)
C2 0.071(8) 0.042(6) 0.068(8) -0.004(5) -0.007(6) 0.010(6)
C3 0.068(8) 0.069(8) 0.061(7) -0.010(6) 0.010(6) -0.009(6)
C4 0.085(9) 0.070(8) 0.075(9) -0.012(7) 0.016(8) -0.014(7)
C5 0.22(3) 0.080(12) 0.124(16) 0.006(12) 0.010(18) -0.044(14)
C6 0.22(3) 0.080(12) 0.124(16) 0.006(12) 0.010(18) -0.044(14)
C7 0.085(9) 0.070(8) 0.075(9) -0.012(7) 0.016(8) -0.014(7)
C8 0.068(8) 0.069(8) 0.061(7) -0.010(6) 0.010(6) -0.009(6)
C9 0.034(8) 0.069(10) 0.048(8) -0.005(8) 0.001(6) 0.000(8)
C10 0.055(9) 0.048(9) 0.041(7) 0.005(6) -0.005(7) 0.000(7)
C11 0.044(9) 0.068(11) 0.050(8) 0.005(8) -0.001(7) 0.000(8)
C12 0.043(9) 0.066(11) 0.052(9) -0.008(8) -0.005(7) 0.005(8)
C13 0.047(9) 0.068(10) 0.059(11) 0.010(8) -0.003(7) 0.014(8)
C14 0.052(10) 0.074(13) 0.087(13) 0.015(10) -0.007(10) -0.021(9)
C15 0.050(9) 0.072(12) 0.047(8) 0.000(8) 0.004(7) 0.007(9)
C16 0.058(9) 0.052(8) 0.059(11) -0.002(7) -0.002(8) -0.002(8)
C17 0.050(8) 0.043(8) 0.036(7) -0.015(6) -0.002(6) 0.012(7)
C18 0.056(11) 0.074(12) 0.072(12) 0.011(10) -0.007(9) -0.004(9)
C19 0.070(12) 0.064(11) 0.064(10) 0.013(8) -0.018(9) 0.003(9)
C20 0.054(10) 0.077(12) 0.077(11) -0.013(10) -0.003(9) 0.000(9)
C21 0.078(14) 0.13(2) 0.073(13) 0.016(13) -0.002(11) -0.006(14)
C22 0.056(10) 0.066(11) 0.074(11) 0.007(9) 0.006(9) 0.002(9)
C23 0.057(11) 0.106(16) 0.109(16) 0.059(14) -0.008(11) -0.003(11)
C24 0.102(16) 0.056(11) 0.086(13) 0.008(10) 0.038(12) 0.006(11)
C25 0.077(13) 0.113(17) 0.072(12) -0.023(12) -0.001(10) 0.020(13)
C26 0.047(10) 0.079(12) 0.071(11) -0.002(9) 0.006(8) 0.007(9)
C27 0.047(8) 0.053(9) 0.040(8) 0.005(7) 0.005(6) -0.005(7)
C28 0.067(11) 0.087(13) 0.060(11) 0.011(9) 0.018(9) 0.012(10)
C29 0.042(8) 0.058(9) 0.046(8) 0.006(7) 0.001(7) -0.003(7)

loop_
_atom_type_symbol
_atom_type_description
_atom_type_scat_dispersion_real
_atom_type_scat_dispersion_imag
_atom_type_scat_source
C C 0.0033 0.0016 'International Tables Vol C Tables 4.2.6.8 and 6.1.1.4'
H H 0.0000 0.0000 'International Tables Vol C Tables 4.2.6.8 and 6.1.1.4'
N N 0.0061 0.0033 'International Tables Vol C Tables 4.2.6.8 and 6.1.1.4'
P P 0.1023 0.0942 'International Tables Vol C Tables 4.2.6.8 and 6.1.1.4'
Ir Ir -1.4442 7.9887 'International Tables Vol C Tables 4.2.6.8 and 6.1.1.4'

loop_
_geom_angle_atom_site_label_1
_geom_angle_atom_site_label_2
_geom_angle_atom_site_label_3
_geom_angle
_geom_angle_site_symmetry_1
_geom_angle_site_symmetry_3
N3 Ir1 C1 157.6(5) . .
N3 Ir1 C2 162.6(5) . .
C1 Ir1 C2 38.1(6) . .
N3 Ir1 P2 78.7(4) . .
C1 Ir1 P2 91.1(5) . .
C2 Ir1 P2 98.6(5) . .
N3 Ir1 P1 81.4(4) . .
C1 Ir1 P1 108.7(5) . .
C2 Ir1 P1 99.4(5) . .
P2 Ir1 P1 159.88(14) . .
N4 P1 C29 100.8(6) . .
N4 P1 C27 101.5(6) . .
C29 P1 C27 105.2(7) . .
N4 P1 Ir1 98.6(5) . .
C29 P1 Ir1 128.1(5) . .
C27 P1 Ir1 117.3(5) . .
N5 P2 C26 102.1(8) . .
N5 P2 C28 102.2(8) . .
C26 P2 C28 105.5(8) . .
N5 P2 Ir1 105.5(5) . .
C26 P2 Ir1 119.3(6) . .
C28 P2 Ir1 119.4(6) . .
C10 N1 C9 115.2(12) . .
C17 N2 C10 117.5(13) . .
C9 N3 C17 110.4(14) . .
C9 N3 Ir1 124.6(10) . .
C17 N3 Ir1 125.0(11) . .
C17 N4 P1 122.4(11) . .
C9 N5 P2 113.4(12) . .
C2 C1 C8 123.3(15) . .
C2 C1 Ir1 71.1(11) . .
C8 C1 Ir1 118.3(11) . .
C1 C2 C3 123.2(15) . .
C1 C2 Ir1 70.7(10) . .
C3 C2 Ir1 122.3(13) . .
C2 C3 C4 114.3(16) . .
C5 C4 C3 112.8(17) . .
C6 C5 C4 123(3) . .
C5 C6 C7 130(2) . .
C6 C7 C8 107.0(17) . .
C1 C8 C7 109.0(13) . .
N5 C9 N1 116.1(14) . .
N5 C9 N3 117.8(14) . .
N1 C9 N3 126.0(13) . .
N2 C10 N1 125.2(13) . .
N2 C10 C11 118.9(14) . .
N1 C10 C11 115.9(13) . .
C12 C11 C16 118.5(15) . .
C12 C11 C10 121.1(15) . .
C16 C11 C10 120.4(15) . .
C11 C12 C13 120.4(15) . .
C14 C13 C12 120.7(18) . .
C13 C14 C15 120.3(18) . .
C16 C15 C14 118.4(15) . .
C15 C16 C11 121.5(15) . .
N4 C17 N2 122.1(13) . .
N4 C17 N3 112.5(14) . .
N2 C17 N3 125.4(13) . .
C25 C26 C24 112.0(17) . .
C25 C26 P2 110.0(12) . .
C24 C26 P2 112.1(13) . .
C18 C27 C19 111.9(14) . .
C18 C27 P1 107.1(11) . .
C19 C27 P1 115.4(10) . .
C23 C28 C21 113.3(17) . .
C23 C28 P2 113.3(15) . .
C21 C28 P2 107.5(13) . .
C20 C29 C22 109.1(14) . .
C20 C29 P1 110.1(11) . .
C22 C29 P1 117.1(11) . .

loop_
_geom_bond_atom_site_label_1
_geom_bond_atom_site_label_2
_geom_bond_distance
_geom_bond_site_symmetry_2
Ir1 N3 1.941(16) .
Ir1 C1 2.128(17) .
Ir1 C2 2.133(18) .
Ir1 P2 2.285(4) .
Ir1 P1 2.324(4) .
P1 N4 1.715(13) .
P1 C29 1.817(16) .
P1 C27 1.836(15) .
P2 N5 1.671(15) .
P2 C26 1.825(18) .
P2 C28 1.887(19) .
N1 C10 1.356(19) .
N1 C9 1.37(2) .
N2 C17 1.323(18) .
N2 C10 1.337(19) .
N3 C9 1.41(2) .
N3 C17 1.447(19) .
N4 C17 1.321(18) .
N5 C9 1.36(2) .
C1 C2 1.39(2) .
C1 C8 1.52(2) .
C2 C3 1.50(2) .
C3 C4 1.53(2) .
C4 C5 1.528(17) .
C5 C6 1.422(18) .
C6 C7 1.520(17) .
C7 C8 1.57(2) .
C10 C11 1.44(2) .
C11 C12 1.37(2) .
C11 C16 1.44(2) .
C12 C13 1.38(2) .
C13 C14 1.37(2) .
C14 C15 1.42(3) .
C15 C16 1.35(2) .
C18 C27 1.50(2) .
C19 C27 1.56(2) .
C20 C29 1.53(2) .
C21 C28 1.56(3) .
C22 C29 1.53(2) .
C23 C28 1.51(3) .
C24 C26 1.54(3) .
C25 C26 1.51(3) .
